data_4061634
loop_
_publ_author_name
'Vicente, Jos\'e'
'Abad, Jos\'e-Antonio'
'L\'opez, Joaqu\'in'
'Jones, Peter G.'
'N\'ajera, Carmen'
'Botella-Segura, Luis'

_publ_section_title
;
 Synthesis and reactivity of ortho-palladated arylureas. Synthesis and
 catalytic activity of a C,N,C pincer complex. Stiochiometric syntheses
 of some N-heterocycles.
;
_journal_name_full Organometallics
_journal_paper_doi 10.1021/om050451y
_journal_year 2005
_chemical_formula_sum 'C39 H49 F3 N4 O5 Pd S'
_chemical_formula_weight 849.28
_space_group_IT_number 14
_symmetry_cell_setting monoclinic
_symmetry_space_group_name_Hall '-P 2yn'
_symmetry_space_group_name_H-M 'P 1 21/n 1'
_cell_angle_alpha 90.00
_cell_angle_beta 92.820(3)
_cell_angle_gamma 90.00
_cell_formula_units_Z 4
_cell_length_a 14.6886(12)
_cell_length_b 13.9976(12)
_cell_length_c 19.3570(16)
_cell_measurement_temperature 133(2)
_cell_volume 3975.1(6)
_diffrn_ambient_temperature 133(2)
_exptl_crystal_density_diffrn 1.419
_cod_depositor_comments
;
The following automatic conversions were performed:
'_geom_bond_publ_flag' value 'Y' changed to 'y' according to
'/home/saulius/struct/CIF-dictionaries/cif_core.dic' dictionary named
'cif_core.dic' version 2.4.1 from 2010-06-29 (20 times).

Automatic conversion script
Id: cif_fix_enum 1527 2010-12-29 10:47:43Z saulius 
;
_cod_original_sg_symbol_H-M 'P 21/n'
_cod_database_code 4061634

loop_
_symmetry_equiv_pos_as_xyz
'x, y, z'
'-x+1/2, y+1/2, -z+1/2'
'-x, -y, -z'
'x-1/2, -y-1/2, z-1/2'

loop_
_atom_site_label
_atom_site_type_symbol
_atom_site_fract_x
_atom_site_fract_y
_atom_site_fract_z
_atom_site_U_iso_or_equiv
_atom_site_adp_type
_atom_site_occupancy
_atom_site_symmetry_multiplicity
_atom_site_calc_flag
_atom_site_refinement_flags
_atom_site_disorder_assembly
_atom_site_disorder_group
Pd Pd 0.534640(10) 0.596018(10) 0.680946(7) 0.01708(4) Uani 1 1 d . . .
O1 O 0.48818(9) 0.48147(9) 0.62127(7) 0.0216(3) Uani 1 1 d . . .
N1 N 0.56937(11) 0.34767(12) 0.65128(9) 0.0207(3) Uani 1 1 d DU . .
H01 H 0.5696(17) 0.2908(15) 0.6620(12) 0.032(7) Uiso 1 1 d D . .
N2 N 0.41369(11) 0.34146(12) 0.63891(9) 0.0226(3) Uani 1 1 d DU . .
H02 H 0.4215(15) 0.2859(14) 0.6514(11) 0.023(6) Uiso 1 1 d D . .
N3 N 0.53795(11) 0.67975(12) 0.58717(9) 0.0226(3) Uani 1 1 d U . .
N4 N 0.57302(13) 0.72096(12) 0.73090(9) 0.0266(4) Uani 1 1 d U . .
C1 C 0.49056(13) 0.39402(13) 0.63756(10) 0.0193(4) Uani 1 1 d U . .
C2 C 0.60556(13) 0.45207(13) 0.77481(10) 0.0208(4) Uani 1 1 d U . .
C3 C 0.53820(13) 0.51654(13) 0.76695(10) 0.0203(4) Uani 1 1 d U . .
C4 C 0.55142(16) 0.78001(14) 0.61036(11) 0.0287(5) Uani 1 1 d U . .
H4A H 0.4916 0.8095 0.6185 0.034 Uiso 1 1 calc R . .
H4B H 0.5805 0.8171 0.5739 0.034 Uiso 1 1 calc R . .
C5 C 0.61125(16) 0.78265(15) 0.67648(11) 0.0283(4) Uani 1 1 d U . .
H5A H 0.6733 0.7603 0.6668 0.034 Uiso 1 1 calc R . .
H5B H 0.6160 0.8492 0.6935 0.034 Uiso 1 1 calc R . .
C6 C 0.45573(16) 0.67212(16) 0.54057(12) 0.0327(5) Uani 1 1 d U . .
H6A H 0.4024 0.6932 0.5650 0.039 Uiso 1 1 calc R . .
H6B H 0.4473 0.6055 0.5259 0.039 Uiso 1 1 calc R . .
H6C H 0.4629 0.7125 0.4998 0.039 Uiso 1 1 calc R . .
C7 C 0.61734(15) 0.64528(15) 0.54994(11) 0.0294(5) Uani 1 1 d U . .
H7A H 0.6244 0.6843 0.5085 0.035 Uiso 1 1 calc R . .
H7B H 0.6076 0.5785 0.5364 0.035 Uiso 1 1 calc R . .
H7C H 0.6725 0.6502 0.5803 0.035 Uiso 1 1 calc R . .
C8 C 0.4905(2) 0.76677(16) 0.75864(14) 0.0446(7) Uani 1 1 d U . .
H8A H 0.5070 0.8295 0.7780 0.054 Uiso 1 1 calc R . .
H8B H 0.4668 0.7263 0.7949 0.054 Uiso 1 1 calc R . .
H8C H 0.4438 0.7746 0.7212 0.054 Uiso 1 1 calc R . .
C9 C 0.6435(2) 0.71266(18) 0.78835(13) 0.0455(7) Uani 1 1 d U . .
H9A H 0.6981 0.6820 0.7713 0.055 Uiso 1 1 calc R . .
H9B H 0.6198 0.6740 0.8256 0.055 Uiso 1 1 calc R . .
H9C H 0.6593 0.7765 0.8060 0.055 Uiso 1 1 calc R . .
C11 C 0.67515(13) 0.44817(13) 0.72011(10) 0.0200(4) Uani 1 1 d DU . .
C12 C 0.65401(12) 0.39908(13) 0.65844(10) 0.0198(4) Uani 1 1 d DU . .
C13 C 0.71164(13) 0.40067(15) 0.60406(11) 0.0238(4) Uani 1 1 d DU . .
H13 H 0.6959 0.3668 0.5626 0.029 Uiso 1 1 calc R . .
C14 C 0.79284(14) 0.45213(16) 0.61028(11) 0.0272(4) Uani 1 1 d DU . .
H14 H 0.8319 0.4550 0.5726 0.033 Uiso 1 1 calc R . .
C15 C 0.81627(14) 0.49898(15) 0.67144(12) 0.0283(4) Uani 1 1 d DU . .
H15 H 0.8721 0.5331 0.6760 0.034 Uiso 1 1 calc R . .
C16 C 0.75855(13) 0.49652(15) 0.72643(11) 0.0253(4) Uani 1 1 d DU . .
H16 H 0.7759 0.5279 0.7686 0.030 Uiso 1 1 calc R . .
C21 C 0.32247(13) 0.37121(14) 0.62382(10) 0.0203(4) Uani 1 1 d DU . .
C22 C 0.25677(13) 0.29930(15) 0.62525(10) 0.0239(4) Uani 1 1 d DU . .
H22 H 0.2746 0.2353 0.6352 0.029 Uiso 1 1 calc R . .
C23 C 0.16546(14) 0.32108(16) 0.61219(11) 0.0281(4) Uani 1 1 d DU . .
H23 H 0.1215 0.2713 0.6129 0.034 Uiso 1 1 calc R . .
C24 C 0.13672(14) 0.41386(16) 0.59812(11) 0.0275(4) Uani 1 1 d DU . .
C25 C 0.20286(14) 0.48391(16) 0.59532(12) 0.0296(5) Uani 1 1 d DU . .
H25 H 0.1848 0.5476 0.5844 0.036 Uiso 1 1 calc R . .
C26 C 0.29484(14) 0.46402(15) 0.60795(12) 0.0282(4) Uani 1 1 d DU . .
H26 H 0.3387 0.5136 0.6058 0.034 Uiso 1 1 calc R . .
C27 C 0.03667(15) 0.4381(2) 0.58750(14) 0.0420(6) Uani 1 1 d U . .
H27A H 0.0109 0.4503 0.6324 0.050 Uiso 1 1 calc R . .
H27B H 0.0045 0.3845 0.5647 0.050 Uiso 1 1 calc R . .
H27C H 0.0298 0.4953 0.5585 0.050 Uiso 1 1 calc R . .
C31 C 0.60995(15) 0.37643(15) 0.82942(10) 0.0261(4) Uani 1 1 d DU . .
C32 C 0.54223(19) 0.30718(17) 0.83054(13) 0.0401(6) Uani 1 1 d DU . .
H32 H 0.4932 0.3088 0.7966 0.048 Uiso 1 1 calc R . .
C33 C 0.5449(2) 0.2355(2) 0.88041(15) 0.0552(8) Uani 1 1 d DU . .
H33 H 0.4982 0.1885 0.8802 0.066 Uiso 1 1 calc R . .
C34 C 0.6152(2) 0.2327(2) 0.92985(14) 0.0543(8) Uani 1 1 d DU . .
H34 H 0.6172 0.1836 0.9638 0.065 Uiso 1 1 calc R . .
C35 C 0.6825(2) 0.3007(2) 0.93026(12) 0.0472(7) Uani 1 1 d DU . .
H35 H 0.7306 0.2989 0.9649 0.057 Uiso 1 1 calc R . .
C36 C 0.68072(16) 0.37282(18) 0.87985(12) 0.0352(5) Uani 1 1 d DU . .
H36 H 0.7279 0.4192 0.8802 0.042 Uiso 1 1 calc R . .
C41 C 0.46468(14) 0.52928(13) 0.81573(10) 0.0231(4) Uani 1 1 d DU . .
C42 C 0.48294(16) 0.54293(15) 0.88644(11) 0.0295(5) Uani 1 1 d DU . .
H42 H 0.5443 0.5421 0.9044 0.035 Uiso 1 1 calc R . .
C43 C 0.41302(18) 0.55769(17) 0.93115(12) 0.0372(6) Uani 1 1 d DU . .
H43 H 0.4269 0.5674 0.9791 0.045 Uiso 1 1 calc R . .
C44 C 0.32311(18) 0.55830(17) 0.90584(13) 0.0391(6) Uani 1 1 d DU . .
H44 H 0.2753 0.5676 0.9364 0.047 Uiso 1 1 calc R . .
C45 C 0.30318(16) 0.54529(17) 0.83588(14) 0.0376(5) Uani 1 1 d DU . .
H45 H 0.2416 0.5456 0.8184 0.045 Uiso 1 1 calc R . .
C46 C 0.37342(15) 0.53169(15) 0.79105(12) 0.0291(4) Uani 1 1 d DU . .
H46 H 0.3592 0.5239 0.7430 0.035 Uiso 1 1 calc R . .
S S 0.50186(4) 0.09098(4) 0.68389(3) 0.02711(11) Uani 1 1 d . . .
O2 O 0.50464(12) 0.00301(11) 0.72247(9) 0.0404(4) Uani 1 1 d . . .
O3 O 0.42097(11) 0.14832(11) 0.69098(10) 0.0395(4) Uani 1 1 d . . .
O4 O 0.58500(11) 0.14606(11) 0.68572(10) 0.0382(4) Uani 1 1 d . . .
C99 C 0.4904(2) 0.05167(18) 0.59509(14) 0.0470(7) Uani 1 1 d . . .
F1 F 0.47975(17) 0.12686(13) 0.55258(9) 0.0793(7) Uani 1 1 d . . .
F2 F 0.41854(14) -0.00567(12) 0.58398(10) 0.0684(5) Uani 1 1 d . . .
F3 F 0.56390(15) 0.00430(12) 0.57674(10) 0.0707(6) Uani 1 1 d . . .
C95 C 0.2468(2) 0.8555(2) 0.46754(18) 0.0657(9) Uani 1 1 d U . .
H95A H 0.2188 0.8899 0.4278 0.079 Uiso 1 1 calc R . .
H95B H 0.2966 0.8155 0.4521 0.079 Uiso 1 1 calc R . .
H95C H 0.2709 0.9016 0.5019 0.079 Uiso 1 1 calc R . .
C96 C 0.1716(2) 0.7893(3) 0.50151(16) 0.0634(9) Uani 1 1 d U . .
H96A H 0.1208 0.8302 0.5157 0.076 Uiso 1 1 calc R . .
H96B H 0.1466 0.7442 0.4660 0.076 Uiso 1 1 calc R . .
C97 C 0.2180(3) 0.7929(2) 0.61886(17) 0.0661(9) Uani 1 1 d U . .
H97A H 0.1638 0.8330 0.6262 0.079 Uiso 1 1 calc R . .
H97B H 0.2711 0.8356 0.6146 0.079 Uiso 1 1 calc R . .
C98 C 0.2340(2) 0.7303(2) 0.67696(15) 0.0604(8) Uani 1 1 d U . .
H98A H 0.2440 0.7684 0.7191 0.072 Uiso 1 1 calc R . .
H98B H 0.2880 0.6911 0.6698 0.072 Uiso 1 1 calc R . .
H98C H 0.1809 0.6888 0.6816 0.072 Uiso 1 1 calc R . .
O5 O 0.20358(16) 0.73889(15) 0.55678(12) 0.0641(6) Uani 1 1 d . . .

loop_
_atom_site_aniso_label
_atom_site_aniso_U_11
_atom_site_aniso_U_22
_atom_site_aniso_U_33
_atom_site_aniso_U_23
_atom_site_aniso_U_13
_atom_site_aniso_U_12
Pd 0.01998(7) 0.01309(7) 0.01821(7) 0.00087(6) 0.00130(5) -0.00069(6)
O1 0.0225(7) 0.0152(6) 0.0265(7) 0.0013(5) -0.0050(6) -0.0025(5)
N1 0.0185(8) 0.0158(8) 0.0275(9) -0.0012(6) -0.0008(6) -0.0007(6)
N2 0.0184(8) 0.0141(8) 0.0350(10) 0.0009(7) -0.0016(7) -0.0009(6)
N3 0.0267(9) 0.0188(8) 0.0221(8) 0.0017(6) -0.0003(7) -0.0021(7)
N4 0.0412(10) 0.0171(8) 0.0217(8) -0.0013(7) 0.0031(7) -0.0045(7)
C1 0.0194(8) 0.0192(9) 0.0189(9) -0.0024(7) -0.0015(7) -0.0013(7)
C2 0.0233(9) 0.0193(9) 0.0198(9) -0.0003(7) -0.0009(7) -0.0005(7)
C3 0.0238(9) 0.0173(9) 0.0198(9) 0.0020(7) 0.0013(7) -0.0013(7)
C4 0.0433(13) 0.0149(9) 0.0280(11) 0.0049(8) 0.0019(9) -0.0006(9)
C5 0.0408(12) 0.0186(9) 0.0260(10) -0.0015(8) 0.0063(9) -0.0074(9)
C6 0.0363(12) 0.0304(11) 0.0302(12) 0.0084(9) -0.0102(9) -0.0023(9)
C7 0.0361(12) 0.0279(11) 0.0247(11) -0.0021(8) 0.0074(9) -0.0037(9)
C8 0.0688(18) 0.0216(11) 0.0462(15) -0.0064(10) 0.0310(13) -0.0012(11)
C9 0.0759(19) 0.0291(12) 0.0295(12) 0.0002(10) -0.0180(12) -0.0167(12)
C11 0.0193(9) 0.0186(9) 0.0217(9) 0.0009(7) -0.0022(7) 0.0029(7)
C12 0.0160(8) 0.0181(9) 0.0250(9) 0.0010(7) -0.0018(7) 0.0011(7)
C13 0.0195(9) 0.0267(10) 0.0248(10) -0.0041(8) -0.0017(7) 0.0037(8)
C14 0.0175(9) 0.0342(12) 0.0302(11) 0.0029(9) 0.0028(8) 0.0024(8)
C15 0.0169(9) 0.0300(11) 0.0376(12) 0.0024(9) -0.0024(8) -0.0036(8)
C16 0.0231(10) 0.0249(10) 0.0273(10) -0.0026(8) -0.0056(8) -0.0017(8)
C21 0.0185(9) 0.0213(9) 0.0211(9) -0.0019(7) 0.0009(7) 0.0006(7)
C22 0.0211(9) 0.0241(10) 0.0264(10) 0.0014(8) 0.0013(8) -0.0014(8)
C23 0.0201(10) 0.0366(12) 0.0277(11) 0.0027(9) 0.0039(8) -0.0056(8)
C24 0.0200(9) 0.0417(13) 0.0210(10) 0.0007(9) 0.0024(7) 0.0053(9)
C25 0.0264(10) 0.0281(11) 0.0343(12) 0.0014(9) 0.0008(9) 0.0061(9)
C26 0.0219(10) 0.0231(10) 0.0394(12) 0.0007(9) -0.0011(9) 0.0003(8)
C27 0.0227(11) 0.0622(17) 0.0411(14) 0.0123(12) 0.0028(10) 0.0080(11)
C31 0.0353(11) 0.0241(10) 0.0190(10) 0.0007(7) 0.0033(8) 0.0098(8)
C32 0.0580(16) 0.0294(12) 0.0329(13) 0.0094(10) 0.0021(11) -0.0033(11)
C33 0.088(2) 0.0335(14) 0.0448(16) 0.0146(12) 0.0112(15) 0.0001(14)
C34 0.091(2) 0.0397(15) 0.0336(14) 0.0161(11) 0.0137(14) 0.0274(15)
C35 0.0577(16) 0.0609(18) 0.0232(11) 0.0045(11) 0.0040(11) 0.0397(14)
C36 0.0355(12) 0.0454(13) 0.0249(11) 0.0001(10) 0.0046(9) 0.0201(10)
C41 0.0295(10) 0.0152(8) 0.0251(10) 0.0034(8) 0.0059(8) 0.0031(8)
C42 0.0376(12) 0.0251(11) 0.0262(11) 0.0041(8) 0.0056(9) 0.0070(9)
C43 0.0548(15) 0.0295(12) 0.0286(12) 0.0045(9) 0.0138(11) 0.0118(11)
C44 0.0449(14) 0.0310(12) 0.0435(14) 0.0064(10) 0.0235(11) 0.0106(11)
C45 0.0296(12) 0.0322(13) 0.0522(15) 0.0047(11) 0.0124(11) 0.0061(10)
C46 0.0299(11) 0.0248(10) 0.0331(12) 0.0037(9) 0.0055(9) 0.0020(8)
S 0.0301(2) 0.0182(2) 0.0325(3) 0.0033(2) -0.0047(2) 0.0012(2)
O2 0.0488(10) 0.0264(8) 0.0449(10) 0.0122(7) -0.0083(8) 0.0001(7)
O3 0.0321(9) 0.0285(9) 0.0579(12) 0.0064(8) 0.0036(8) 0.0046(7)
O4 0.0312(9) 0.0228(8) 0.0596(12) 0.0024(7) -0.0068(8) -0.0011(7)
C99 0.076(2) 0.0251(12) 0.0397(14) -0.0011(10) -0.0009(14) -0.0039(13)
F1 0.159(2) 0.0398(9) 0.0382(10) 0.0125(8) -0.0098(11) -0.0033(12)
F2 0.0919(14) 0.0455(10) 0.0645(12) -0.0087(8) -0.0294(10) -0.0185(9)
F3 0.1077(16) 0.0369(9) 0.0712(13) -0.0142(8) 0.0400(11) 0.0001(10)
C95 0.081(2) 0.0461(18) 0.067(2) -0.0074(16) -0.0200(18) 0.0032(16)
C96 0.069(2) 0.073(2) 0.0476(18) -0.0102(16) -0.0028(15) 0.0226(18)
C97 0.082(2) 0.056(2) 0.062(2) -0.0190(16) 0.0168(18) -0.0011(18)
C98 0.077(2) 0.062(2) 0.0426(16) -0.0051(14) 0.0118(15) -0.0057(17)
O5 0.0784(16) 0.0496(13) 0.0650(15) -0.0050(11) 0.0113(12) 0.0041(11)

loop_
_geom_bond_atom_site_label_1
_geom_bond_atom_site_label_2
_geom_bond_distance
_geom_bond_site_symmetry_2
_geom_bond_publ_flag
Pd C3 2.0009(19) . y
Pd N4 2.0635(17) . y
Pd O1 2.0720(13) . y
Pd N3 2.1632(16) . y
O1 C1 1.264(2) . y
N1 C1 1.342(2) . y
N1 C12 1.437(2) . y
N2 C1 1.349(2) . y
N2 C21 1.420(2) . y
N3 C6 1.475(3) . y
N3 C7 1.481(3) . y
N3 C4 1.484(3) . y
N4 C9 1.487(3) . y
N4 C5 1.493(3) . y
N4 C8 1.494(3) . y
C2 C3 1.342(3) . y
C2 C31 1.495(3) . y
C2 C11 1.509(3) . y
C3 C41 1.480(3) . y
C4 C5 1.517(3) . y
C11 C12 1.399(3) . ?
C11 C16 1.400(3) . ?
C12 C13 1.383(3) . ?
C13 C14 1.393(3) . ?
C14 C15 1.382(3) . ?
C15 C16 1.394(3) . ?
C21 C26 1.391(3) . ?
C21 C22 1.396(3) . ?
C22 C23 1.386(3) . ?
C23 C24 1.388(3) . ?
C24 C25 1.383(3) . ?
C24 C27 1.512(3) . ?
C25 C26 1.389(3) . ?
C31 C32 1.390(3) . ?
C31 C36 1.392(3) . ?
C32 C33 1.392(3) . ?
C33 C34 1.373(4) . ?
C34 C35 1.372(4) . ?
C35 C36 1.404(3) . ?
C41 C42 1.395(3) . ?
C41 C46 1.401(3) . ?
C42 C43 1.391(3) . ?
C43 C44 1.386(4) . ?
C44 C45 1.383(4) . ?
C45 C46 1.394(3) . ?
S O2 1.4396(16) . ?
S O4 1.4433(17) . ?
S O3 1.4459(17) . ?
S C99 1.805(3) . ?
C99 F3 1.330(3) . ?
C99 F2 1.335(3) . ?
C99 F1 1.340(3) . ?
C95 C96 1.608(5) . ?
C96 O5 1.346(4) . ?
C97 O5 1.426(4) . ?
C97 C98 1.435(4) . ?
